data_7111744
loop_
_publ_author_name
'Zhuang, Wenjuan'
'Ma, Shengqian'
'Wang, Xi-Sen'
'Yuan, Daqiang'
'Li, Jian-Rong'
'Zhao, Dan'
'Zhou, Hong-Cai'

_publ_section_title
;
 Introduction of cavities up to 4 nm into a hierarchically-assembled
 metal--organic framework using an angular, tetratopic ligand
;
_journal_issue 29
_journal_name_full 'Chemical Communications'
_journal_page_first 5223
_journal_page_last 5225
_journal_paper_doi 10.1039/c0cc00779j
_journal_volume 46
_journal_year 2010
_chemical_formula_sum 'C41 H28 Cu2 O10'
_chemical_formula_weight 807.71
_chemical_name_systematic
;
?
;
_space_group_IT_number 229
_symmetry_cell_setting cubic
_symmetry_space_group_name_Hall '-I 4 2 3'
_symmetry_space_group_name_H-M 'I m -3 m'
_atom_sites_solution_hydrogens geom
_atom_sites_solution_primary direct
_atom_sites_solution_secondary difmap
_audit_creation_method SHELXL-97
_cell_angle_alpha 90.00
_cell_angle_beta 90.00
_cell_angle_gamma 90.00
_cell_formula_units_Z 96
_cell_length_a 67.283(10)
_cell_length_b 67.283(10)
_cell_length_c 67.283(10)
_cell_measurement_reflns_used 9069
_cell_measurement_temperature 173(2)
_cell_measurement_theta_max 9.8455
_cell_measurement_theta_min 2.1515
_cell_volume 304590(8)
_computing_cell_refinement 'Bruker SAINT version 7.12A (Bruker, 2004)'
_computing_data_collection 'Bruker APEX2 Version 1.0-27 (Bruker, 2004)'
_computing_data_reduction 'Bruker SAINT'
_computing_structure_refinement 'SHELXL-97 (Sheldrick, 2008)'
_computing_structure_solution 'SHELXS-97 (Sheldrick, 2008)'
_diffrn_ambient_temperature 173(2)
_diffrn_measured_fraction_theta_full 0.992
_diffrn_measured_fraction_theta_max 0.992
_diffrn_measurement_device_type 'SMART APEXII CCD area detector'
_diffrn_measurement_method omega
_diffrn_radiation_monochromator graphite
_diffrn_radiation_source 'APS 15-ID'
_diffrn_radiation_type synchrotron
_diffrn_radiation_wavelength 0.41328
_diffrn_reflns_av_R_equivalents 0.1786
_diffrn_reflns_av_sigmaI/netI 0.0534
_diffrn_reflns_limit_h_max 37
_diffrn_reflns_limit_h_min -56
_diffrn_reflns_limit_k_max 42
_diffrn_reflns_limit_k_min -56
_diffrn_reflns_limit_l_max 55
_diffrn_reflns_limit_l_min -55
_diffrn_reflns_number 263037
_diffrn_reflns_theta_full 9.92
_diffrn_reflns_theta_max 9.92
_diffrn_reflns_theta_min 0.75
_exptl_absorpt_coefficient_mu 0.187
_exptl_absorpt_correction_T_max 0.9907
_exptl_absorpt_correction_T_min 0.9852
_exptl_absorpt_correction_type multi-scan
_exptl_absorpt_process_details sadabs
_exptl_crystal_colour green
_exptl_crystal_density_diffrn 0.423
_exptl_crystal_density_method 'not measured'
_exptl_crystal_description prism
_exptl_crystal_F_000 39552
_exptl_crystal_size_max 0.08
_exptl_crystal_size_mid 0.06
_exptl_crystal_size_min 0.05
_refine_diff_density_max 0.147
_refine_diff_density_min -0.269
_refine_diff_density_rms 0.033
_refine_ls_extinction_method none
_refine_ls_goodness_of_fit_ref 1.006
_refine_ls_hydrogen_treatment constr
_refine_ls_matrix_type full
_refine_ls_number_parameters 499
_refine_ls_number_reflns 8388
_refine_ls_number_restraints 6
_refine_ls_restrained_S_all 1.008
_refine_ls_R_factor_all 0.0675
_refine_ls_R_factor_gt 0.0487
_refine_ls_shift/su_max 0.002
_refine_ls_shift/su_mean 0.000
_refine_ls_structure_factor_coef Fsqd
_refine_ls_weighting_details 'calc w=1/[\s^2^(Fo^2^)+(0.0841P)^2^+0.0000P] where P=(Fo^2^+2Fc^2^)/3'
_refine_ls_weighting_scheme calc
_refine_ls_wR_factor_gt 0.1244
_refine_ls_wR_factor_ref 0.1313
_reflns_number_gt 6501
_reflns_number_total 8388
_reflns_threshold_expression >2sigma(I)
_cod_data_source_file C0CC00779Jsup1.cif
_cod_data_source_block PCN_21
_cod_depositor_comments
;
The following automatic conversions were performed:

'_symmetry_cell_setting' value 'Cubic' changed to 'cubic' according
to /home/saulius/struct/CIF-dictionaries/cif_core.dic dictionary
named 'cif_core.dic' version 2.4.2 from 2011-04-26.

Automatic conversion script
Id: cif_fix_values 1891 2012-01-12 08:04:46Z andrius 
;
_cod_original_cell_volume 304590(78)
_cod_database_code 7111744

loop_
_symmetry_equiv_pos_as_xyz
'x, y, z'
'-y, x, z'
'-x, -y, z'
'y, -x, z'
'x, -z, y'
'x, -y, -z'
'x, z, -y'
'z, y, -x'
'-x, y, -z'
'-z, y, x'
'z, x, y'
'y, z, x'
'-y, -z, x'
'z, -x, -y'
'-y, z, -x'
'-z, -x, y'
'-z, x, -y'
'y, -z, -x'
'y, x, -z'
'-y, -x, -z'
'-x, z, y'
'-x, -z, -y'
'z, -y, x'
'-z, -y, -x'
'x+1/2, y+1/2, z+1/2'
'-y+1/2, x+1/2, z+1/2'
'-x+1/2, -y+1/2, z+1/2'
'y+1/2, -x+1/2, z+1/2'
'x+1/2, -z+1/2, y+1/2'
'x+1/2, -y+1/2, -z+1/2'
'x+1/2, z+1/2, -y+1/2'
'z+1/2, y+1/2, -x+1/2'
'-x+1/2, y+1/2, -z+1/2'
'-z+1/2, y+1/2, x+1/2'
'z+1/2, x+1/2, y+1/2'
'y+1/2, z+1/2, x+1/2'
'-y+1/2, -z+1/2, x+1/2'
'z+1/2, -x+1/2, -y+1/2'
'-y+1/2, z+1/2, -x+1/2'
'-z+1/2, -x+1/2, y+1/2'
'-z+1/2, x+1/2, -y+1/2'
'y+1/2, -z+1/2, -x+1/2'
'y+1/2, x+1/2, -z+1/2'
'-y+1/2, -x+1/2, -z+1/2'
'-x+1/2, z+1/2, y+1/2'
'-x+1/2, -z+1/2, -y+1/2'
'z+1/2, -y+1/2, x+1/2'
'-z+1/2, -y+1/2, -x+1/2'
'-x, -y, -z'
'y, -x, -z'
'x, y, -z'
'-y, x, -z'
'-x, z, -y'
'-x, y, z'
'-x, -z, y'
'-z, -y, x'
'x, -y, z'
'z, -y, -x'
'-z, -x, -y'
'-y, -z, -x'
'y, z, -x'
'-z, x, y'
'y, -z, x'
'z, x, -y'
'z, -x, y'
'-y, z, x'
'-y, -x, z'
'y, x, z'
'x, -z, -y'
'x, z, y'
'-z, y, -x'
'z, y, x'
'-x+1/2, -y+1/2, -z+1/2'
'y+1/2, -x+1/2, -z+1/2'
'x+1/2, y+1/2, -z+1/2'
'-y+1/2, x+1/2, -z+1/2'
'-x+1/2, z+1/2, -y+1/2'
'-x+1/2, y+1/2, z+1/2'
'-x+1/2, -z+1/2, y+1/2'
'-z+1/2, -y+1/2, x+1/2'
'x+1/2, -y+1/2, z+1/2'
'z+1/2, -y+1/2, -x+1/2'
'-z+1/2, -x+1/2, -y+1/2'
'-y+1/2, -z+1/2, -x+1/2'
'y+1/2, z+1/2, -x+1/2'
'-z+1/2, x+1/2, y+1/2'
'y+1/2, -z+1/2, x+1/2'
'z+1/2, x+1/2, -y+1/2'
'z+1/2, -x+1/2, y+1/2'
'-y+1/2, z+1/2, x+1/2'
'-y+1/2, -x+1/2, z+1/2'
'y+1/2, x+1/2, z+1/2'
'x+1/2, -z+1/2, -y+1/2'
'x+1/2, z+1/2, y+1/2'
'-z+1/2, y+1/2, -x+1/2'
'z+1/2, y+1/2, x+1/2'

loop_
_atom_site_label
_atom_site_type_symbol
_atom_site_fract_x
_atom_site_fract_y
_atom_site_fract_z
_atom_site_U_iso_or_equiv
_atom_site_adp_type
_atom_site_occupancy
_atom_site_symmetry_multiplicity
_atom_site_calc_flag
_atom_site_refinement_flags
Cu1 Cu 0.122880(12) 0.5000 0.314840(12) 0.0681(3) Uani 1 2 d S
Cu2 Cu 0.095250(12) 0.5000 0.342426(12) 0.0728(3) Uani 1 2 d S
Cu3 Cu 0.099146(12) 0.266207(9) 0.266207(9) 0.0727(3) Uani 1 2 d S
Cu4 Cu 0.063531(11) 0.254706(8) 0.254706(8) 0.0664(3) Uani 1 2 d S
O1 O 0.10630(6) 0.47913(5) 0.30323(5) 0.0765(10) Uani 1 1 d .
O2 O 0.08229(6) 0.48002(5) 0.32669(6) 0.0915(13) Uani 1 1 d .
O3 O 0.08790(7) 0.29315(5) 0.26404(5) 0.0818(11) Uani 1 1 d .
O4 O 0.05800(6) 0.28331(6) 0.25431(5) 0.0742(10) Uani 1 1 d .
O5 O 0.10499(6) 0.23816(7) 0.26673(5) 0.0897(13) Uani 1 1 d .
O6 O 0.07442(7) 0.22830(5) 0.25683(5) 0.0845(12) Uani 1 1 d .
O7 O 0.01987(5) 0.16851(6) 0.36407(5) 0.0779(11) Uani 1 1 d .
O8 O 0.02007(5) 0.14544(6) 0.38806(7) 0.0971(13) Uani 1 1 d .
O9 O 0.14537(6) 0.5000 0.29161(6) 0.0878(14) Uani 1 2 d S
O10 O 0.07293(8) 0.5000 0.36617(8) 0.1322(19) Uani 1 2 d S
O11 O 0.12819(7) 0.27580(6) 0.27580(6) 0.1217(18) Uani 1 2 d S
O12 O 0.03421(6) 0.24593(5) 0.24593(5) 0.1024(16) Uani 1 2 d S
C1 C 0.09039(10) 0.47325(7) 0.31182(11) 0.0686(16) Uani 1 1 d .
C2 C 0.07914(13) 0.45701(9) 0.30051(9) 0.0837(16) Uani 1 1 d .
C3 C 0.08848(8) 0.44415(12) 0.28708(11) 0.0843(15) Uani 1 1 d .
H3 H 0.1023 0.4456 0.2846 0.101 Uiso 1 1 calc R
C4 C 0.07812(13) 0.42959(9) 0.27757(8) 0.0837(17) Uani 1 1 d .
H4 H 0.0849 0.4211 0.2685 0.100 Uiso 1 1 calc R
C5 C 0.05768(12) 0.42689(10) 0.28085(11) 0.090(2) Uani 1 1 d .
C6 C 0.04889(9) 0.43994(13) 0.29331(12) 0.106(2) Uani 1 1 d .
H6 H 0.0349 0.4391 0.2951 0.127 Uiso 1 1 calc R
C7 C 0.05899(14) 0.45427(10) 0.30353(9) 0.105(2) Uani 1 1 d .
H7 H 0.0521 0.4624 0.3128 0.126 Uiso 1 1 calc R
C8 C 0.04632(11) 0.41083(12) 0.26957(8) 0.0892(19) Uani 1 1 d .
C9 C 0.05353(9) 0.39155(13) 0.26830(10) 0.0870(19) Uani 1 1 d .
H9 H 0.0657 0.3882 0.2746 0.104 Uiso 1 1 calc R
C10 C 0.04305(10) 0.37694(12) 0.25776(8) 0.0708(16) Uani 1 1 d .
C11 C 0.02654(11) 0.38285(9) 0.24908(8) 0.0751(15) Uani 1 1 d .
H11 H 0.0196 0.3730 0.2417 0.090 Uiso 1 1 calc R
C12 C 0.01782(9) 0.40218(11) 0.24941(8) 0.0767(19) Uani 1 1 d U
C13 C 0.02797(10) 0.41562(10) 0.25984(10) 0.093(2) Uani 1 1 d .
H13 H 0.0229 0.4288 0.2609 0.112 Uiso 1 1 calc R
C14 C 0.0000 0.40828(9) 0.23945(10) 0.0654(19) Uani 1 2 d S
H14A H 0.0000 0.4027 0.2258 0.078 Uiso 1 2 calc SR
H14B H 0.0000 0.4229 0.2383 0.078 Uiso 1 2 calc SR
C15 C 0.05073(12) 0.35684(11) 0.25761(8) 0.0754(15) Uani 1 1 d .
C16 C 0.07017(13) 0.35198(12) 0.26051(8) 0.0974(19) Uani 1 1 d .
H16 H 0.0796 0.3623 0.2627 0.117 Uiso 1 1 calc R
C17 C 0.07648(9) 0.33263(16) 0.26033(8) 0.0992(18) Uani 1 1 d .
H17 H 0.0902 0.3297 0.2620 0.119 Uiso 1 1 calc R
C18 C 0.06272(13) 0.31711(10) 0.25768(7) 0.0648(14) Uani 1 1 d .
C19 C 0.04386(12) 0.32197(11) 0.25528(8) 0.0841(18) Uani 1 1 d .
H19 H 0.0342 0.3118 0.2536 0.101 Uiso 1 1 calc R
C20 C 0.03795(8) 0.34120(15) 0.25521(8) 0.0894(17) Uani 1 1 d .
H20 H 0.0242 0.3440 0.2534 0.107 Uiso 1 1 calc R
C21 C 0.07004(11) 0.29661(11) 0.25892(8) 0.0688(15) Uani 1 1 d .
C22 C 0.09249(14) 0.22545(10) 0.26126(8) 0.077(2) Uani 1 1 d .
C23 C 0.09886(12) 0.20426(13) 0.26150(9) 0.0810(18) Uani 1 1 d .
C24 C 0.11768(13) 0.19907(12) 0.26873(9) 0.1059(19) Uani 1 1 d .
H24 H 0.1262 0.2092 0.2735 0.127 Uiso 1 1 calc R
C25 C 0.12419(9) 0.17947(15) 0.26909(10) 0.112(2) Uani 1 1 d .
H25 H 0.1370 0.1763 0.2741 0.134 Uiso 1 1 calc R
C26 C 0.11192(13) 0.16451(11) 0.26208(9) 0.0849(18) Uani 1 1 d .
C27 C 0.09301(12) 0.16945(12) 0.25543(8) 0.0948(17) Uani 1 1 d .
H27 H 0.0842 0.1593 0.2511 0.114 Uiso 1 1 calc R
C28 C 0.08686(10) 0.18943(14) 0.25514(8) 0.0832(16) Uani 1 1 d .
H28 H 0.0740 0.1926 0.2504 0.100 Uiso 1 1 calc R
C29 C 0.11739(9) 0.14264(11) 0.26279(7) 0.0835(17) Uani 1 1 d .
C30 C 0.13707(8) 0.13707(8) 0.26161(10) 0.082(2) Uani 1 2 d S
H30 H 0.1470 0.1470 0.2600 0.099 Uiso 1 2 calc SR
C31 C 0.10314(9) 0.12773(12) 0.26573(7) 0.0910(18) Uani 1 1 d .
H31 H 0.0895 0.1314 0.2666 0.109 Uiso 1 1 calc R
C32 C 0.10808(12) 0.10808(12) 0.26743(11) 0.085(3) Uani 1 2 d S
C33 C 0.09287(10) 0.09287(10) 0.27276(14) 0.092(2) Uani 1 2 d S
H33A H 0.0967 0.0799 0.2670 0.110 Uiso 0.50 1 calc PR
H33B H 0.0799 0.0967 0.2670 0.110 Uiso 0.50 1 calc PR
C34 C 0.09085(7) 0.09085(7) 0.29488(14) 0.081(2) Uani 1 2 d S
C35 C 0.07856(7) 0.10340(7) 0.30552(13) 0.0936(18) Uani 1 1 d .
H35 H 0.0705 0.1126 0.2985 0.112 Uiso 1 1 calc R
C36 C 0.07765(10) 0.10304(10) 0.32597(11) 0.0962(19) Uani 1 1 d .
C37 C 0.09041(9) 0.09041(9) 0.33555(14) 0.117(3) Uani 1 2 d S
H37 H 0.0905 0.0905 0.3497 0.140 Uiso 1 2 calc SR
C38 C 0.06448(10) 0.11556(12) 0.33654(11) 0.0839(18) Uani 1 1 d .
C39 C 0.05628(11) 0.10930(9) 0.35400(14) 0.117(2) Uani 1 1 d .
H39 H 0.0590 0.0962 0.3586 0.140 Uiso 1 1 calc R
C40 C 0.04413(10) 0.12150(15) 0.36516(8) 0.111(2) Uani 1 1 d .
H40 H 0.0391 0.1168 0.3775 0.133 Uiso 1 1 calc R
C41 C 0.03910(10) 0.14068(11) 0.35864(13) 0.0899(19) Uani 1 1 d .
C42 C 0.04655(10) 0.14693(9) 0.34120(12) 0.0900(19) Uani 1 1 d .
H42 H 0.0434 0.1597 0.3361 0.108 Uiso 1 1 calc R
C43 C 0.05896(10) 0.13407(15) 0.33073(8) 0.0967(17) Uani 1 1 d .
H43 H 0.0640 0.1387 0.3184 0.116 Uiso 1 1 calc R
C44 C 0.02546(8) 0.15282(11) 0.37158(11) 0.0782(17) Uani 1 1 d .

loop_
_atom_site_aniso_label
_atom_site_aniso_U_11
_atom_site_aniso_U_22
_atom_site_aniso_U_33
_atom_site_aniso_U_23
_atom_site_aniso_U_13
_atom_site_aniso_U_12
Cu1 0.0716(6) 0.0545(6) 0.0782(6) 0.000 -0.0123(5) 0.000
Cu2 0.0730(6) 0.0623(6) 0.0831(7) 0.000 -0.0065(5) 0.000
Cu3 0.0687(6) 0.0747(4) 0.0747(4) 0.0071(5) 0.0110(3) 0.0110(3)
Cu4 0.0737(6) 0.0627(4) 0.0627(4) 0.0069(4) 0.0124(3) 0.0124(3)
O1 0.085(3) 0.063(3) 0.082(3) -0.0008(18) -0.015(2) -0.008(2)
O2 0.089(3) 0.074(3) 0.111(3) -0.024(2) 0.005(2) -0.003(2)
O3 0.079(3) 0.063(3) 0.104(3) 0.0017(18) 0.004(2) 0.009(2)
O4 0.079(3) 0.047(3) 0.097(3) -0.0019(18) 0.0001(19) 0.007(2)
O5 0.097(3) 0.074(3) 0.099(3) 0.004(2) 0.000(2) 0.020(2)
O6 0.082(3) 0.074(3) 0.098(3) 0.0184(19) 0.008(2) 0.028(2)
O7 0.067(3) 0.076(3) 0.091(3) -0.015(2) 0.0102(19) 0.022(2)
O8 0.098(3) 0.101(3) 0.092(3) 0.004(2) 0.013(2) 0.027(2)
O9 0.083(3) 0.105(4) 0.076(3) 0.000 0.003(3) 0.000
O10 0.138(5) 0.147(5) 0.111(4) 0.000 0.022(3) 0.000
O11 0.081(4) 0.142(3) 0.142(3) 0.010(4) -0.001(2) -0.001(2)
O12 0.076(3) 0.115(2) 0.115(2) 0.012(3) -0.010(2) -0.010(2)
C1 0.080(5) 0.011(4) 0.114(6) -0.006(4) -0.014(5) -0.013(4)
C2 0.092(7) 0.070(5) 0.089(5) 0.000(5) 0.007(4) 0.003(5)
C3 0.088(5) 0.069(4) 0.095(5) -0.005(4) 0.009(5) -0.012(5)
C4 0.102(7) 0.050(4) 0.098(4) -0.019(3) -0.007(4) -0.012(4)
C5 0.054(6) 0.081(6) 0.134(6) 0.009(5) 0.002(4) 0.017(5)
C6 0.053(4) 0.102(5) 0.162(6) -0.055(5) -0.009(5) -0.008(5)
C7 0.076(6) 0.101(6) 0.138(6) -0.047(4) 0.015(5) -0.017(4)
C8 0.081(6) 0.074(6) 0.113(5) -0.048(4) 0.009(4) -0.055(5)
C9 0.083(5) 0.053(5) 0.126(5) 0.010(4) 0.016(4) 0.030(5)
C10 0.066(5) 0.045(6) 0.102(4) -0.020(4) -0.020(3) -0.021(5)
C11 0.066(5) 0.048(5) 0.111(5) -0.006(3) -0.009(4) 0.001(4)
C12 0.054(4) 0.088(5) 0.089(4) -0.028(3) -0.027(3) -0.042(5)
C13 0.028(4) 0.118(6) 0.134(5) 0.016(5) -0.004(4) 0.020(4)
C14 0.059(6) 0.064(5) 0.073(5) -0.020(4) 0.000 0.000
C15 0.069(6) 0.034(6) 0.123(5) -0.004(3) -0.004(3) -0.007(6)
C16 0.060(6) 0.066(7) 0.167(6) -0.001(4) -0.016(4) 0.003(4)
C17 0.066(5) 0.076(6) 0.156(6) -0.006(4) -0.004(3) 0.023(6)
C18 0.082(6) 0.035(6) 0.077(4) -0.001(3) 0.013(3) 0.006(6)
C19 0.051(6) 0.050(7) 0.151(5) -0.011(3) -0.003(3) 0.024(4)
C20 0.063(5) 0.059(5) 0.146(5) -0.015(3) -0.015(3) 0.023(6)
C21 0.068(6) 0.054(6) 0.084(4) -0.005(3) 0.017(3) 0.000(5)
C22 0.128(8) 0.037(6) 0.066(4) 0.005(3) 0.034(4) 0.052(6)
C23 0.056(5) 0.107(8) 0.080(4) 0.014(4) 0.010(3) 0.004(6)
C24 0.103(7) 0.076(6) 0.138(5) 0.015(4) -0.001(5) 0.028(4)
C25 0.076(5) 0.091(7) 0.168(6) 0.017(5) -0.015(4) -0.002(6)
C26 0.081(6) 0.076(7) 0.098(4) 0.029(4) 0.024(4) 0.057(6)
C27 0.093(6) 0.070(7) 0.122(5) 0.006(3) -0.021(4) 0.033(4)
C28 0.079(5) 0.076(5) 0.094(4) 0.012(4) 0.007(4) 0.043(6)
C29 0.061(5) 0.095(7) 0.095(4) 0.016(3) 0.005(3) 0.041(6)
C30 0.063(3) 0.063(3) 0.121(7) 0.021(3) 0.021(3) 0.029(6)
C31 0.048(5) 0.123(7) 0.103(4) 0.013(4) 0.004(3) 0.018(5)
C32 0.067(4) 0.067(4) 0.122(7) 0.010(4) 0.010(4) 0.056(7)
C33 0.075(4) 0.075(4) 0.124(9) 0.004(4) 0.004(4) 0.022(5)
C34 0.086(4) 0.086(4) 0.071(7) 0.016(3) 0.016(3) 0.026(6)
C35 0.066(4) 0.077(4) 0.138(7) 0.003(4) 0.039(4) 0.047(3)
C36 0.107(5) 0.108(6) 0.073(6) 0.005(5) 0.043(5) 0.044(5)
C37 0.116(5) 0.116(5) 0.119(8) 0.033(4) 0.033(4) 0.091(7)
C38 0.103(5) 0.068(6) 0.080(6) 0.029(5) 0.034(5) 0.048(4)
C39 0.135(6) 0.095(5) 0.120(6) 0.028(5) 0.054(5) 0.048(5)
C40 0.107(5) 0.146(7) 0.081(5) 0.011(6) 0.046(4) 0.054(5)
C41 0.090(5) 0.070(6) 0.109(7) 0.001(5) -0.015(6) 0.034(5)
C42 0.111(5) 0.093(5) 0.066(5) 0.022(5) 0.036(4) 0.031(5)
C43 0.104(5) 0.113(7) 0.073(5) 0.007(6) 0.027(4) 0.020(4)
C44 0.041(4) 0.090(6) 0.104(6) -0.006(6) 0.008(4) 0.033(4)

loop_
_atom_type_symbol
_atom_type_description
_atom_type_scat_dispersion_real
_atom_type_scat_dispersion_imag
_atom_type_scat_source
C C 0.0015 0.0009 'International Tables Vol C Tables 4.2.6.8 and 6.1.1.4'
Cu Cu 0.3240 0.8257 'International Tables Vol C Tables 4.2.6.8 and 6.1.1.4'
O O 0.0056 0.0036 'International Tables Vol C Tables 4.2.6.8 and 6.1.1.4'
H H 0.0000 0.0000 'International Tables Vol C Tables 4.2.6.8 and 6.1.1.4'

loop_
_geom_angle_atom_site_label_1
_geom_angle_atom_site_label_2
_geom_angle_atom_site_label_3
_geom_angle
_geom_angle_site_symmetry_1
_geom_angle_site_symmetry_3
O7 Cu1 O7 86.39(18) 41 83
O7 Cu1 O1 167.68(18) 41 .
O7 Cu1 O1 89.67(13) 83 .
O7 Cu1 O1 89.66(13) 41 57_565
O7 Cu1 O1 167.67(18) 83 57_565
O1 Cu1 O1 91.76(18) . 57_565
O7 Cu1 O9 95.70(15) 41 .
O7 Cu1 O9 95.70(15) 83 .
O1 Cu1 O9 96.31(15) . .
O1 Cu1 O9 96.30(15) 57_565 .
O7 Cu1 Cu2 85.00(13) 41 .
O7 Cu1 Cu2 85.00(13) 83 .
O1 Cu1 Cu2 83.03(12) . .
O1 Cu1 Cu2 83.03(12) 57_565 .
O9 Cu1 Cu2 179.03(12) . .
O2 Cu2 O2 88.9(2) . 57_565
O2 Cu2 O8 169.63(19) . 41
O2 Cu2 O8 90.44(15) 57_565 41
O2 Cu2 O8 90.44(15) . 83
O2 Cu2 O8 169.63(19) 57_565 83
O8 Cu2 O8 88.4(2) 41 83
O2 Cu2 O10 95.20(17) . .
O2 Cu2 O10 95.20(17) 57_565 .
O8 Cu2 O10 95.16(17) 41 .
O8 Cu2 O10 95.16(17) 83 .
O2 Cu2 Cu1 86.09(13) . .
O2 Cu2 Cu1 86.09(13) 57_565 .
O8 Cu2 Cu1 83.54(13) 41 .
O8 Cu2 Cu1 83.54(13) 83 .
O10 Cu2 Cu1 178.18(15) . .
O5 Cu3 O5 89.7(2) . 70
O5 Cu3 O3 168.66(19) . .
O5 Cu3 O3 89.38(14) 70 .
O5 Cu3 O3 89.38(14) . 70
O5 Cu3 O3 168.65(19) 70 70
O3 Cu3 O3 89.35(18) . 70
O5 Cu3 O11 95.90(17) . .
O5 Cu3 O11 95.90(17) 70 .
O3 Cu3 O11 95.44(16) . .
O3 Cu3 O11 95.44(16) 70 .
O5 Cu3 Cu4 84.45(13) . .
O5 Cu3 Cu4 84.44(13) 70 .
O3 Cu3 Cu4 84.21(13) . .
O3 Cu3 Cu4 84.21(13) 70 .
O11 Cu3 Cu4 179.51(17) . .
O6 Cu4 O6 89.54(19) 70 .
O6 Cu4 O4 168.04(18) 70 70
O6 Cu4 O4 89.25(13) . 70
O6 Cu4 O4 89.25(13) 70 .
O6 Cu4 O4 168.03(18) . .
O4 Cu4 O4 89.46(18) 70 .
O6 Cu4 O12 96.68(16) 70 .
O6 Cu4 O12 96.68(16) . .
O4 Cu4 O12 95.28(15) 70 .
O4 Cu4 O12 95.29(15) . .
O6 Cu4 Cu3 84.45(13) 70 .
O6 Cu4 Cu3 84.45(13) . .
O4 Cu4 Cu3 83.59(12) 70 .
O4 Cu4 Cu3 83.58(12) . .
O12 Cu4 Cu3 178.40(15) . .
C1 O1 Cu1 121.3(4) . .
C1 O2 Cu2 120.5(4) . .
C21 O3 Cu3 123.5(4) . .
C21 O4 Cu4 125.3(4) . .
C22 O5 Cu3 121.7(4) . .
C22 O6 Cu4 121.5(4) . .
C44 O7 Cu1 121.2(4) . 84
C44 O8 Cu2 122.8(4) . 84
O2 C1 O1 128.7(5) . .
O2 C1 C2 116.8(6) . .
O1 C1 C2 114.2(6) . .
C7 C2 C3 116.9(5) . .
C7 C2 C1 120.4(7) . .
C3 C2 C1 122.7(8) . .
C4 C3 C2 121.2(5) . .
C4 C3 H3 119.4 . .
C2 C3 H3 119.4 . .
C3 C4 C5 121.4(5) . .
C3 C4 H4 119.3 . .
C5 C4 H4 119.3 . .
C6 C5 C4 116.2(6) . .
C6 C5 C8 123.4(7) . .
C4 C5 C8 120.3(7) . .
C5 C6 C7 123.6(6) . .
C5 C6 H6 118.2 . .
C7 C6 H6 118.2 . .
C6 C7 C2 120.5(5) . .
C6 C7 H7 119.7 . .
C2 C7 H7 119.7 . .
C9 C8 C13 118.9(5) . .
C9 C8 C5 121.2(8) . .
C13 C8 C5 120.0(8) . .
C8 C9 C10 120.7(6) . .
C8 C9 H9 119.7 . .
C10 C9 H9 119.7 . .
C11 C10 C9 115.9(6) . .
C11 C10 C15 125.5(6) . .
C9 C10 C15 118.6(7) . .
C10 C11 C12 128.0(5) . .
C10 C11 H11 116.0 . .
C12 C11 H11 116.0 . .
C13 C12 C11 114.6(5) . .
C13 C12 C14 118.7(6) . .
C11 C12 C14 126.7(6) . .
C12 C13 C8 121.9(6) . .
C12 C13 H13 119.0 . .
C8 C13 H13 119.0 . .
C12 C14 C12 113.5(6) . 54
C12 C14 H14A 108.9 . .
C12 C14 H14A 108.9 54 .
C12 C14 H14B 108.9 . .
C12 C14 H14B 108.9 54 .
H14A C14 H14B 107.7 . .
C16 C15 C20 115.8(5) . .
C16 C15 C10 124.5(7) . .
C20 C15 C10 119.6(8) . .
C15 C16 C17 121.7(5) . .
C15 C16 H16 119.2 . .
C17 C16 H16 119.2 . .
C16 C17 C18 120.2(5) . .
C16 C17 H17 119.9 . .
C18 C17 H17 119.9 . .
C19 C18 C17 117.6(5) . .
C19 C18 C21 124.2(7) . .
C17 C18 C21 118.0(8) . .
C18 C19 C20 121.3(5) . .
C18 C19 H19 119.3 . .
C20 C19 H19 119.3 . .
C19 C20 C15 123.3(5) . .
C19 C20 H20 118.3 . .
C15 C20 H20 118.3 . .
O4 C21 O3 123.4(6) . .
O4 C21 C18 116.3(6) . .
O3 C21 C18 120.3(6) . .
O5 C22 O6 127.5(5) . .
O5 C22 C23 117.2(7) . .
O6 C22 C23 115.1(7) . .
C28 C23 C24 117.7(6) . .
C28 C23 C22 122.1(7) . .
C24 C23 C22 120.2(8) . .
C25 C24 C23 121.8(6) . .
C25 C24 H24 119.1 . .
C23 C24 H24 119.1 . .
C26 C25 C24 119.7(6) . .
C26 C25 H25 120.1 . .
C24 C25 H25 120.1 . .
C25 C26 C27 118.8(5) . .
C25 C26 C29 123.3(8) . .
C27 C26 C29 117.7(8) . .
C26 C27 C28 120.2(6) . .
C26 C27 H27 119.9 . .
C28 C27 H27 119.9 . .
C23 C28 C27 121.7(6) . .
C23 C28 H28 119.2 . .
C27 C28 H28 119.2 . .
C30 C29 C31 118.1(5) . .
C30 C29 C26 119.6(6) . .
C31 C29 C26 122.2(5) . .
C29 C30 C29 121.2(7) 68 .
C29 C30 H30 119.4 68 .
C29 C30 H30 119.4 . .
C32 C31 C29 122.5(6) . .
C32 C31 H31 118.7 . .
C29 C31 H31 118.7 . .
C31 C32 C31 117.6(8) 68 .
C31 C32 C33 121.1(4) 68 .
C31 C32 C33 121.1(4) . .
C32 C33 C34 111.3(7) . .
C32 C33 H33A 109.4 . .
C34 C33 H33A 109.4 . .
C32 C33 H33B 109.4 . .
C34 C33 H33B 109.4 . .
H33A C33 H33B 108.0 . .
C35 C34 C35 117.6(8) . 68
C35 C34 C33 120.8(4) . .
C35 C34 C33 120.8(4) 68 .
C36 C35 C34 122.2(6) . .
C36 C35 H35 118.9 . .
C34 C35 H35 118.9 . .
C37 C36 C35 117.0(6) . .
C37 C36 C38 121.7(6) . .
C35 C36 C38 121.3(5) . .
C36 C37 C36 123.8(9) 68 .
C36 C37 H37 118.1 68 .
C36 C37 H37 118.1 . .
C43 C38 C39 114.9(6) . .
C43 C38 C36 125.0(7) . .
C39 C38 C36 120.1(7) . .
C38 C39 C40 121.6(6) . .
C38 C39 H39 119.2 . .
C40 C39 H39 119.2 . .
C39 C40 C41 121.3(6) . .
C39 C40 H40 119.4 . .
C41 C40 H40 119.4 . .
C42 C41 C40 118.1(6) . .
C42 C41 C44 124.2(7) . .
C40 C41 C44 117.7(8) . .
C41 C42 C43 118.1(5) . .
C41 C42 H42 121.0 . .
C43 C42 H42 121.0 . .
C38 C43 C42 126.1(6) . .
C38 C43 H43 117.0 . .
C42 C43 H43 117.0 . .
O7 C44 O8 127.5(6) . .
O7 C44 C41 114.5(7) . .
O8 C44 C41 117.9(6) . .

loop_
_geom_bond_atom_site_label_1
_geom_bond_atom_site_label_2
_geom_bond_distance
_geom_bond_site_symmetry_2
Cu1 O7 1.953(4) 41
Cu1 O7 1.953(4) 83
Cu1 O1 1.956(4) .
Cu1 O1 1.956(4) 57_565
Cu1 O9 2.175(4) .
Cu1 Cu2 2.6270(12) .
Cu2 O2 1.920(4) .
Cu2 O2 1.920(4) 57_565
Cu2 O8 1.936(4) 41
Cu2 O8 1.936(4) 83
Cu2 O10 2.193(5) .
Cu3 O5 1.928(4) .
Cu3 O5 1.928(4) 70
Cu3 O3 1.970(4) .
Cu3 O3 1.970(4) 70
Cu3 O11 2.157(5) .
Cu3 Cu4 2.6343(12) .
Cu4 O6 1.927(4) 70
Cu4 O6 1.927(4) .
Cu4 O4 1.961(4) 70
Cu4 O4 1.961(4) .
Cu4 O12 2.142(4) .
O1 C1 1.279(6) .
O2 C1 1.227(6) .
O3 C21 1.271(6) .
O4 C21 1.246(6) .
O5 C22 1.254(7) .
O6 C22 1.267(7) .
O7 C44 1.229(6) .
O7 Cu1 1.953(4) 84
O8 C44 1.268(6) .
O8 Cu2 1.936(4) 84
C1 C2 1.532(7) .
C2 C7 1.384(7) .
C2 C3 1.400(7) .
C3 C4 1.362(6) .
C3 H3 0.9500 .
C4 C5 1.405(7) .
C4 H4 0.9500 .
C5 C6 1.351(7) .
C5 C8 1.526(7) .
C6 C7 1.365(7) .
C6 H6 0.9500 .
C7 H7 0.9500 .
C8 C9 1.388(7) .
C8 C13 1.434(7) .
C9 C10 1.402(7) .
C9 H9 0.9500 .
C10 C11 1.316(6) .
C10 C15 1.448(7) .
C11 C12 1.427(7) .
C11 H11 0.9500 .
C12 C13 1.333(7) .
C12 C14 1.434(7) .
C13 H13 0.9500 .
C14 C12 1.434(7) 54
C14 H14A 0.9900 .
C14 H14B 0.9900 .
C15 C16 1.362(7) .
C15 C20 1.369(6) .
C16 C17 1.369(7) .
C16 H16 0.9500 .
C17 C18 1.407(7) .
C17 H17 0.9500 .
C18 C19 1.321(6) .
C18 C21 1.467(7) .
C19 C20 1.353(6) .
C19 H19 0.9500 .
C20 H20 0.9500 .
C22 C23 1.488(8) .
C23 C28 1.353(6) .
C23 C24 1.401(7) .
C24 C25 1.390(7) .
C24 H24 0.9500 .
C25 C26 1.384(7) .
C25 H25 0.9500 .
C26 C27 1.389(7) .
C26 C29 1.518(7) .
C27 C28 1.406(7) .
C27 H27 0.9500 .
C28 H28 0.9500 .
C29 C30 1.379(6) .
C29 C31 1.402(7) .
C30 C29 1.379(6) 68
C30 H30 0.9500 .
C31 C32 1.368(7) .
C31 H31 0.9500 .
C32 C31 1.368(7) 68
C32 C33 1.490(10) .
C33 C34 1.501(9) .
C33 H33A 0.9900 .
C33 H33B 0.9900 .
C34 C35 1.382(6) .
C34 C35 1.382(6) 68
C35 C36 1.377(7) .
C35 H35 0.9500 .
C36 C37 1.369(8) .
C36 C38 1.415(7) .
C37 C36 1.369(8) 68
C37 H37 0.9500 .
C38 C43 1.357(7) .
C38 C39 1.364(7) .
C39 C40 1.381(7) .
C39 H39 0.9500 .
C40 C41 1.404(7) .
C40 H40 0.9500 .
C41 C42 1.344(7) .
C41 C44 1.506(8) .
C42 C43 1.394(7) .
C42 H42 0.9500 .
C43 H43 0.9500 .

loop_
_platon_squeeze_void_nr
_platon_squeeze_void_average_x
_platon_squeeze_void_average_y
_platon_squeeze_void_average_z
_platon_squeeze_void_volume
_platon_squeeze_void_count_electrons
_platon_squeeze_void_content
1 -0.017 -0.004 -0.003 241851 94536 ' '
